data_2203576
loop_
_publ_author_name
'Jia-Geng Liu'
'Duan-Jun Xu'

_publ_section_title
;
 Diaqua(2,2'-diamino-4,4'-bi-1,3-thiazole)(malonato)nickel(II)
;
_journal_issue 5
_journal_name_full 'Acta Crystallographica Section E'
_journal_page_first m541
_journal_page_last m543
_journal_paper_doi 10.1107/S1600536804008013
_journal_volume 60
_journal_year 2004
_chemical_formula_iupac '[Ni (C6 H6 N4 S2 ) (C3 H2 O4 ) (H2 O )2]'
_chemical_formula_moiety 'C9 H12 N4 Ni O6 S2'
_chemical_formula_sum 'C9 H12 N4 Ni O6 S2'
_chemical_formula_weight 395.06
_chemical_name_systematic
;
 ?
;
_space_group_IT_number 61
_symmetry_cell_setting orthorhombic
_symmetry_space_group_name_Hall '-P 2ac 2ab'
_symmetry_space_group_name_H-M 'P b c a'
_atom_sites_solution_hydrogens geom
_atom_sites_solution_primary direct
_atom_sites_solution_secondary difmap
_audit_creation_method SHELXL-97
_cell_angle_alpha 90.00
_cell_angle_beta 90.00
_cell_angle_gamma 90.00
_cell_formula_units_Z 8
_cell_length_a 11.0826(3)
_cell_length_b 12.1879(3)
_cell_length_c 20.7505(5)
_cell_measurement_reflns_used 22240
_cell_measurement_temperature 296(2)
_cell_measurement_theta_max 25.5
_cell_measurement_theta_min 2.4
_cell_volume 2802.85(12)
_computing_cell_refinement PROCESS-AUTO
_computing_data_collection 'PROCESS-AUTO (Rigaku Corporation, 1998)'
_computing_data_reduction 'CrystalStructure (Rigaku/MSC and Rigaku Corporation, 2002)'
_computing_molecular_graphics 'Ortep3 for Windows (Farrugia, 1997)'
_computing_publication_material 'WinGX (Farrugia, 1999)'
_computing_structure_refinement 'SHELXL97 (Sheldrick, 1997)'
_computing_structure_solution 'SIR92 (Altomare et al., 1993)'
_diffrn_ambient_temperature 296(2)
_diffrn_detector_area_resol_mean 10.00
_diffrn_measured_fraction_theta_full 1.00
_diffrn_measured_fraction_theta_max 1.00
_diffrn_measurement_device_type 'Rigaku RAXIS-RAPID diffractometer'
_diffrn_measurement_method \w
_diffrn_radiation_monochromator graphite
_diffrn_radiation_source 'fine-focus sealed tube'
_diffrn_radiation_type MoK\a
_diffrn_radiation_wavelength 0.71073
_diffrn_reflns_av_R_equivalents 0.023
_diffrn_reflns_av_sigmaI/netI 0.010
_diffrn_reflns_limit_h_max 14
_diffrn_reflns_limit_h_min -13
_diffrn_reflns_limit_k_max 15
_diffrn_reflns_limit_k_min -15
_diffrn_reflns_limit_l_max 26
_diffrn_reflns_limit_l_min -26
_diffrn_reflns_number 25652
_diffrn_reflns_theta_full 27.4
_diffrn_reflns_theta_max 27.4
_diffrn_reflns_theta_min 2.0
_diffrn_standards_decay_% 0
_diffrn_standards_interval_count 0
_diffrn_standards_interval_time 0
_diffrn_standards_number 0
_exptl_absorpt_coefficient_mu 1.718
_exptl_absorpt_correction_T_max 0.66
_exptl_absorpt_correction_T_min 0.57
_exptl_absorpt_correction_type multi-scan
_exptl_absorpt_process_details '(ABSCOR; Higashi, 1995)'
_exptl_crystal_colour green
_exptl_crystal_density_diffrn 1.872
_exptl_crystal_density_method 'not measured'
_exptl_crystal_description prism
_exptl_crystal_F_000 1616
_exptl_crystal_size_max 0.34
_exptl_crystal_size_mid 0.32
_exptl_crystal_size_min 0.24
_refine_diff_density_max 0.35
_refine_diff_density_min -0.32
_refine_ls_extinction_coef 0.0057(2)
_refine_ls_extinction_expression Fc^*^=kFc[1+0.001xFc^2^\l^3^/sin(2\q)]^-1/4^
_refine_ls_extinction_method SHELXL
_refine_ls_goodness_of_fit_ref 1.084
_refine_ls_hydrogen_treatment constr
_refine_ls_matrix_type full
_refine_ls_number_parameters 200
_refine_ls_number_reflns 3207
_refine_ls_number_restraints 0
_refine_ls_restrained_S_all 1.084
_refine_ls_R_factor_all 0.027
_refine_ls_R_factor_gt 0.024
_refine_ls_shift/su_max 0.001
_refine_ls_shift/su_mean 0.000
_refine_ls_structure_factor_coef Fsqd
_refine_ls_weighting_details 'calc w = 1/[\s^2^(Fo^2^)+(0.0275P)^2^+1.626P] where P = (Fo^2^+2Fc^2^)/3'
_refine_ls_weighting_scheme calc
_refine_ls_wR_factor_gt 0.058
_refine_ls_wR_factor_ref 0.059
_reflns_number_gt 2983
_reflns_number_total 3207
_reflns_threshold_expression I>2\s(I)
_cod_data_source_file cv6294.cif
_cod_data_source_block I
_cod_depositor_comments
;
The following automatic conversions were performed:
'_symmetry_cell_setting' value 'Orthorhombic' changed to 'orthorhombic'
according to '/home/saulius/struct/CIF-dictionaries/cif_core.dic'
dictionary named 'cif_core.dic' version 2.4.1 from 2010-06-29.

Automatic conversion script
Id: cif_fix_enum 1527 2010-12-29 10:47:43Z saulius 

The following automatic conversions were performed:

'_symmetry_cell_setting' value 'Orthorhombic' changed to
'orthorhombic' according to
/home/saulius/struct/CIF-dictionaries/cif_core.dic dictionary named
'cif_core.dic' version 2.4.1 from 2010-06-29.

Automatic conversion script
Id: cif_fix_values 1715 2011-07-08 13:25:40Z adriana 
;
_cod_database_code 2203576
_cod_database_fobs_code 2203576

loop_
_symmetry_equiv_pos_as_xyz
'x, y, z'
'-x+1/2, -y, z+1/2'
'x+1/2, -y+1/2, -z'
'-x, y+1/2, -z+1/2'
'-x, -y, -z'
'x-1/2, y, -z-1/2'
'-x-1/2, y-1/2, z'
'x, -y-1/2, z-1/2'

loop_
_atom_site_label
_atom_site_fract_x
_atom_site_fract_y
_atom_site_fract_z
_atom_site_U_iso_or_equiv
_atom_site_adp_type
_atom_site_calc_flag
_atom_site_refinement_flags
_atom_site_occupancy
_atom_site_type_symbol
Ni 0.616061(17) 0.111305(16) 0.196716(9) 0.02183(7) Uani d . 1 Ni
S1 0.39416(4) 0.25537(4) 0.02758(2) 0.04072(12) Uani d . 1 S
S2 0.85593(4) -0.06153(4) 0.04664(2) 0.03830(12) Uani d . 1 S
O1 0.70536(11) 0.03453(10) 0.26728(5) 0.0324(3) Uani d . 1 O
O2 0.77401(12) 0.00514(11) 0.36483(6) 0.0386(3) Uani d . 1 O
O3 0.50515(10) 0.18304(10) 0.26022(5) 0.0320(3) Uani d . 1 O
O4 0.45240(12) 0.25488(11) 0.35341(6) 0.0380(3) Uani d . 1 O
O5 0.49697(11) -0.02570(10) 0.19092(6) 0.0329(3) Uani d . 1 O
O6 0.73349(11) 0.24476(10) 0.20980(6) 0.0337(3) Uani d . 1 O
N1 0.52995(12) 0.17718(11) 0.11638(6) 0.0256(3) Uani d . 1 N
N2 0.38621(14) 0.30151(13) 0.15571(8) 0.0407(4) Uani d . 1 N
N3 0.72090(12) 0.04556(10) 0.12433(6) 0.0238(3) Uani d . 1 N
N4 0.87995(13) -0.04735(12) 0.17625(7) 0.0322(3) Uani d . 1 N
C1 0.43803(15) 0.24375(13) 0.10759(8) 0.0304(3) Uani d . 1 C
C2 0.50783(17) 0.16631(15) 0.00569(8) 0.0359(4) Uani d . 1 C
H2 0.5242 0.1442 -0.0363 0.043 Uiso calc R 1 H
C3 0.56952(15) 0.13332(13) 0.05825(8) 0.0274(3) Uani d . 1 C
C4 0.67449(14) 0.06075(13) 0.06266(7) 0.0257(3) Uani d . 1 C
C5 0.73475(17) 0.00887(15) 0.01536(8) 0.0340(4) Uani d . 1 C
H5 0.7139 0.0108 -0.0280 0.041 Uiso calc R 1 H
C6 0.81786(14) -0.01612(12) 0.12310(7) 0.0251(3) Uani d . 1 C
C7 0.70499(14) 0.05370(13) 0.32639(7) 0.0244(3) Uani d . 1 C
C8 0.61903(15) 0.13594(16) 0.35683(9) 0.0355(4) Uani d . 1 C
H8A 0.6690 0.1927 0.3759 0.043 Uiso calc R 1 H
H8B 0.5800 0.0982 0.3923 0.043 Uiso calc R 1 H
C9 0.51934(14) 0.19486(12) 0.31992(7) 0.0250(3) Uani d . 1 C
H2A 0.3970 0.2787 0.1944 0.050 Uiso d . 1 H
H2B 0.3213 0.3393 0.1488 0.050 Uiso d . 1 H
H4A 0.8607 -0.0195 0.2108 0.050 Uiso d . 1 H
H4B 0.9543 -0.0740 0.1705 0.050 Uiso d . 1 H
H5A 0.4289 -0.0187 0.1720 0.050 Uiso d . 1 H
H5B 0.5242 -0.0895 0.1780 0.050 Uiso d . 1 H
H6A 0.7043 0.3022 0.1984 0.050 Uiso d . 1 H
H6B 0.7968 0.2498 0.1886 0.050 Uiso d . 1 H

loop_
_atom_site_aniso_label
_atom_site_aniso_U_11
_atom_site_aniso_U_22
_atom_site_aniso_U_33
_atom_site_aniso_U_12
_atom_site_aniso_U_13
_atom_site_aniso_U_23
Ni 0.02345(11) 0.02362(11) 0.01843(11) 0.00394(7) -0.00040(7) 0.00033(7)
S1 0.0414(2) 0.0357(2) 0.0451(3) 0.00052(18) -0.0216(2) 0.00831(19)
S2 0.0411(2) 0.0438(3) 0.0300(2) 0.0092(2) 0.00877(18) -0.00787(18)
O1 0.0401(6) 0.0360(6) 0.0210(5) 0.0149(5) -0.0028(5) 0.0002(4)
O2 0.0391(7) 0.0524(8) 0.0243(5) 0.0116(6) -0.0047(5) 0.0045(5)
O3 0.0311(6) 0.0384(6) 0.0264(6) 0.0111(5) 0.0018(5) -0.0021(5)
O4 0.0383(7) 0.0417(7) 0.0340(6) 0.0107(6) 0.0039(5) -0.0100(5)
O5 0.0295(6) 0.0276(6) 0.0415(7) -0.0012(5) 0.0008(5) -0.0003(5)
O6 0.0286(6) 0.0275(6) 0.0450(7) 0.0007(5) -0.0026(5) -0.0004(5)
N1 0.0260(6) 0.0248(6) 0.0260(6) 0.0007(5) -0.0033(5) 0.0016(5)
N2 0.0355(8) 0.0388(8) 0.0477(9) 0.0138(7) -0.0069(7) -0.0045(7)
N3 0.0260(6) 0.0250(6) 0.0204(6) 0.0010(5) 0.0007(5) -0.0007(5)
N4 0.0306(7) 0.0344(7) 0.0316(7) 0.0091(6) -0.0020(6) -0.0039(6)
C1 0.0275(8) 0.0252(7) 0.0385(8) -0.0028(6) -0.0106(7) 0.0031(7)
C2 0.0432(10) 0.0368(9) 0.0277(8) -0.0030(8) -0.0102(7) 0.0039(7)
C3 0.0318(8) 0.0266(7) 0.0239(7) -0.0048(6) -0.0039(6) 0.0028(6)
C4 0.0295(8) 0.0276(7) 0.0201(7) -0.0041(6) -0.0003(6) 0.0017(6)
C5 0.0416(10) 0.0389(9) 0.0214(7) -0.0009(7) 0.0015(7) -0.0018(7)
C6 0.0267(7) 0.0238(7) 0.0249(7) -0.0016(6) 0.0036(6) -0.0025(6)
C7 0.0238(7) 0.0268(7) 0.0224(7) -0.0028(6) 0.0003(6) 0.0028(6)
C8 0.0298(8) 0.0478(10) 0.0289(8) 0.0062(7) -0.0040(7) -0.0110(7)
C9 0.0233(7) 0.0236(7) 0.0282(7) -0.0032(6) 0.0035(6) -0.0035(6)

loop_
_atom_type_symbol
_atom_type_description
_atom_type_scat_dispersion_real
_atom_type_scat_dispersion_imag
_atom_type_scat_source
C C 0.0033 0.0016 'International Tables Vol C Tables 4.2.6.8 and 6.1.1.4'
H H 0.0000 0.0000 'International Tables Vol C Tables 4.2.6.8 and 6.1.1.4'
N N 0.0061 0.0033 'International Tables Vol C Tables 4.2.6.8 and 6.1.1.4'
S S 0.1246 0.1234 'International Tables Vol C Tables 4.2.6.8 and 6.1.1.4'
Ni Ni 0.3393 1.1124 'International Tables Vol C Tables 4.2.6.8 and 6.1.1.4'
O O 0.0106 0.0060 'International Tables Vol C Tables 4.2.6.8 and 6.1.1.4'

loop_
_geom_angle_atom_site_label_1
_geom_angle_atom_site_label_2
_geom_angle_atom_site_label_3
_geom_angle
_geom_angle_publ_flag
O1 Ni O3 91.50(5) y
O1 Ni N3 94.17(5) ?
O3 Ni N3 174.33(5) ?
O1 Ni N1 173.52(5) ?
O3 Ni N1 94.42(5) ?
N3 Ni N1 79.91(5) ?
O1 Ni O6 87.77(5) ?
O3 Ni O6 87.54(5) ?
N3 Ni O6 92.63(5) ?
N1 Ni O6 95.10(5) ?
O1 Ni O5 88.92(5) ?
O3 Ni O5 89.95(5) ?
N3 Ni O5 90.20(5) ?
N1 Ni O5 88.46(5) ?
O6 Ni O5 175.79(5) ?
C2 S1 C1 89.77(8) ?
C5 S2 C6 89.77(8) ?
C7 O1 Ni 129.06(10) y
C9 O3 Ni 128.44(10) y
Ni O5 H5A 119.62 ?
Ni O5 H5B 119.95 ?
H5A O5 H5B 104.60 ?
Ni O6 H6A 112.68 ?
Ni O6 H6B 120.81 ?
H6A O6 H6B 96.85 ?
C1 N1 C3 111.16(14) ?
C1 N1 Ni 134.77(12) ?
C3 N1 Ni 113.70(10) ?
C1 N2 H2A 117.64 ?
C1 N2 H2B 120.54 ?
H2A N2 H2B 116.29 ?
C6 N3 C4 111.18(13) ?
C6 N3 Ni 134.33(11) ?
C4 N3 Ni 114.21(10) ?
C6 N4 H4A 117.55 ?
C6 N4 H4B 117.51 ?
H4A N4 H4B 120.41 ?
N1 C1 N2 123.27(15) ?
N1 C1 S1 113.58(13) ?
N2 C1 S1 123.08(13) ?
C3 C2 S1 110.19(14) ?
C3 C2 H2 124.9 ?
S1 C2 H2 124.9 ?
C2 C3 N1 115.29(15) ?
C2 C3 C4 129.31(16) ?
N1 C3 C4 115.37(13) ?
C5 C4 N3 115.15(15) ?
C5 C4 C3 129.25(15) ?
N3 C4 C3 115.57(13) ?
C4 C5 S2 110.28(12) ?
C4 C5 H5 124.9 ?
S2 C5 H5 124.9 ?
N3 C6 N4 124.16(14) ?
N3 C6 S2 113.60(12) ?
N4 C6 S2 122.14(12) ?
O1 C7 O2 122.32(15) ?
O1 C7 C8 122.24(14) y
O2 C7 C8 115.42(14) ?
C7 C8 C9 123.79(14) y
C7 C8 H8A 106.4 ?
C9 C8 H8A 106.4 ?
C7 C8 H8B 106.4 ?
C9 C8 H8B 106.4 ?
H8A C8 H8B 106.5 ?
O4 C9 O3 122.66(15) ?
O4 C9 C8 115.20(14) ?
O3 C9 C8 122.13(14) y

loop_
_geom_bond_atom_site_label_1
_geom_bond_atom_site_label_2
_geom_bond_distance
_geom_bond_publ_flag
Ni O1 1.9997(11) y
Ni O3 2.0029(11) y
Ni N3 2.0612(12) y
Ni N1 2.0818(13) y
Ni O6 2.1007(12) y
Ni O5 2.1318(12) y
S1 C2 1.724(2) ?
S1 C1 1.7357(17) ?
S2 C5 1.7208(19) ?
S2 C6 1.7326(15) ?
O1 C7 1.2487(19) y
O2 C7 1.2536(19) y
O3 C9 1.2572(19) y
O4 C9 1.2523(19) y
O5 H5A 0.855 ?
O5 H5B 0.876 ?
O6 H6A 0.807 ?
O6 H6B 0.830 ?
N1 C1 1.315(2) ?
N1 C3 1.390(2) ?
N2 C1 1.350(2) ?
N2 H2A 0.858 ?
N2 H2B 0.866 ?
N3 C6 1.312(2) ?
N3 C4 1.3914(19) ?
N4 C6 1.355(2) ?
N4 H4A 0.821 ?
N4 H4B 0.894 ?
C2 C3 1.348(2) ?
C2 H2 0.9300 ?
C3 C4 1.464(2) ?
C4 C5 1.345(2) ?
C5 H5 0.9300 ?
C7 C8 1.520(2) y
C8 C9 1.524(2) y
C8 H8A 0.9700 ?
C8 H8B 0.9700 ?

loop_
_geom_hbond_atom_site_label_D
_geom_hbond_atom_site_label_H
_geom_hbond_atom_site_label_A
_geom_hbond_site_symmetry_A
_geom_hbond_distance_DH
_geom_hbond_distance_HA
_geom_hbond_distance_DA
_geom_hbond_angle_DHA
_geom_hbond_publ_flag
N2 H2A O3 . 0.86 2.16 2.920(2) 148 y
N2 H2B O2 4_655 0.87 2.30 3.081(2) 150 y
N4 H4A O1 . 0.82 2.18 2.8823(18) 143 y
N4 H4B N2 7_755 0.89 2.35 3.208(2) 161 y
O5 H5A O2 6_556 0.86 1.90 2.7541(18) 175 y
O5 H5B O4 4_645 0.88 2.02 2.8832(18) 167 y
O6 H6A N4 7_765 0.81 2.11 2.9129(19) 175 y
O6 H6B O4 6_656 0.83 1.93 2.7607(18) 174 y
